data_7051832
loop_
_publ_author_name
'Stavila, Vitalie'
'Allali, Mustapha'
'Canaple, Laurence'
'Stortz, Yvon'
'Franc, C\'ecile'
'Maurin, Philippe'
'Beuf, Olivier'
'Dufay, Olivier'
'Samarut, Jacques'
'Janier, Marc'
'Hasserodt, Jens'

_publ_section_title
;
 Significant relaxivity gap between a low-spin and a high-spin iron(ii)
 complex of structural similarity: an attractive off--on system for the
 potential design of responsive MRI probes
;
_journal_issue 3
_journal_name_full 'New Journal of Chemistry'
_journal_page_first 428
_journal_paper_doi 10.1039/b715254j
_journal_volume 32
_journal_year 2008
_chemical_formula_moiety 'C18 H26 N5, H2 O, Cl'
_chemical_formula_sum 'C18 H28 Cl N5 O'
_chemical_formula_weight 365.91
_space_group_IT_number 14
_symmetry_cell_setting monoclinic
_symmetry_space_group_name_Hall '-P 2ybc'
_symmetry_space_group_name_H-M 'P 1 21/c 1'
_atom_sites_solution_hydrogens geom
_atom_sites_solution_primary direct
_cell_angle_alpha 90.0000
_cell_angle_beta 95.4398(54)
_cell_angle_gamma 90.0000
_cell_formula_units_Z 4
_cell_length_a 7.90480(70)
_cell_length_b 10.05630(110)
_cell_length_c 25.40560(250)
_cell_measurement_reflns_used 1493
_cell_measurement_temperature 293
_cell_measurement_theta_max 27.878
_cell_measurement_theta_min 0.998
_cell_volume 2010.5(3)
_computing_cell_refinement 'DENZO/SCALEPACK (Otwinowski & Minor, 1997)'
_computing_data_collection 'COLLECT (Nonius, 1997-2001).'
_computing_data_reduction 'DENZO/SCALEPACK (Otwinowski & Minor, 1997)'
_computing_molecular_graphics 'CAMERON (Watkin et al., 1996)'
_computing_publication_material 'CRYSTALS (Betteridge et al., 2003)'
_computing_structure_refinement 'CRYSTALS (Betteridge et al., 2003)'
_computing_structure_solution 'SIR97 (Altomare et al., 1999)'
_diffrn_ambient_temperature 293
_diffrn_measured_fraction_theta_full 0.759
_diffrn_measured_fraction_theta_max 0.706
_diffrn_measurement_device 'Nonius KappaCCD'
_diffrn_measurement_device_type Area
_diffrn_measurement_method '\f & \w scans'
_diffrn_radiation_monochromator graphite
_diffrn_radiation_type 'Mo K\a'
_diffrn_radiation_wavelength 0.71069
_diffrn_reflns_av_R_equivalents 0.042
_diffrn_reflns_limit_h_max 10
_diffrn_reflns_limit_h_min -9
_diffrn_reflns_limit_k_max 12
_diffrn_reflns_limit_k_min -13
_diffrn_reflns_limit_l_max 33
_diffrn_reflns_limit_l_min -33
_diffrn_reflns_number 4819
_diffrn_reflns_theta_full 25.264
_diffrn_reflns_theta_max 28.071
_diffrn_reflns_theta_min 1.610
_diffrn_standards_number 0
_exptl_absorpt_coefficient_mu 0.206
_exptl_absorpt_correction_type none
_exptl_crystal_colour colorless
_exptl_crystal_density_diffrn 1.209
_exptl_crystal_density_method 'not measured'
_exptl_crystal_description block
_exptl_crystal_F_000 784
_exptl_crystal_size_max 0.10
_exptl_crystal_size_mid 0.09
_exptl_crystal_size_min 0.07
_refine_diff_density_max 0.24
_refine_diff_density_min -0.21
_refine_ls_extinction_coef 240(60)
_refine_ls_extinction_method 'Larson (1970), Equation 22'
_refine_ls_goodness_of_fit_ref 1.0655
_refine_ls_hydrogen_treatment constr
_refine_ls_matrix_type full
_refine_ls_number_parameters 227
_refine_ls_number_reflns 1915
_refine_ls_number_restraints 0
_refine_ls_R_factor_all 0.1399
_refine_ls_R_factor_gt 0.0511
_refine_ls_shift/su_max 0.000253
_refine_ls_structure_factor_coef F
_refine_ls_weighting_details
;
Method= Modified Sheldrick
w=1/[\s^2^(F^2^) + ( 0.02P)^2^ + 0.03P]
,where P=(max(Fo^2^,0) + 2Fc^2^)/3
;
_refine_ls_weighting_scheme calc
_refine_ls_wR_factor_all 0.1380
_refine_ls_wR_factor_gt 0.0663
_refine_ls_wR_factor_ref 0.0789
_reflns_limit_h_max 10
_reflns_limit_h_min -10
_reflns_limit_k_max 13
_reflns_limit_k_min 0
_reflns_limit_l_max 33
_reflns_limit_l_min 0
_reflns_number_gt 1443
_reflns_number_total 3452
_reflns_threshold_expression I>2.0\s(I)
_oxford_diffrn_Wilson_B_factor 0.00
_oxford_diffrn_Wilson_scale 0.00
_oxford_refine_ls_r_factor_ref 0.0742
_oxford_refine_ls_scale 0.545(2)
_oxford_reflns_number_all 3438
_oxford_reflns_threshold_expression_ref I>1.0\s(I)
_cod_data_source_file b715254j.txt
_cod_data_source_block 1
_cod_depositor_comments
;
The following automatic conversions were performed:
'_symmetry_cell_setting' value 'Monoclinic' changed to 'monoclinic'
according to '/home/saulius/struct/CIF-dictionaries/cif_core.dic'
dictionary named 'cif_core.dic' version 2.4.1 from 2010-06-29.

Automatic conversion script
Id: cif_fix_enum 1527 2010-12-29 10:47:43Z saulius 
;
_cod_original_cell_volume 2010.473(345)
_cod_original_sg_symbol_H-M 'P 1 21/c 1 '
_cod_original_formula_sum 'C18 H28 Cl1 N5 O1'
_cod_database_code 7051832

loop_
_symmetry_equiv_pos_as_xyz
x,y,z
-x,-y,-z
-x,y+1/2,-z+1/2
x,-y+1/2,z+1/2

loop_
_atom_site_label
_atom_site_type_symbol
_atom_site_fract_x
_atom_site_fract_y
_atom_site_fract_z
_atom_site_U_iso_or_equiv
_atom_site_occupancy
_atom_site_adp_type
_atom_site_refinement_flags_posn
_atom_site_refinement_flags_adp
_atom_site_refinement_flags_occupancy
_atom_site_disorder_assembly
_atom_site_disorder_group
_oxford_atom_site_special_shape
_atom_site_attached_hydrogens
N2 N 0.8412(4) 0.8744(3) 0.60268(15) 0.0634 1.0000 Uani . . . . . . .
N3 N 1.1567(4) 0.9606(4) 0.58496(15) 0.0699 1.0000 Uani . . . . . . .
N4 N 1.0031(5) 0.6660(3) 0.66622(15) 0.0695 1.0000 Uani . . . . . . .
N5 N 1.0208(4) 0.6876(3) 0.55561(15) 0.0679 1.0000 Uani . . . . . . .
C7 C 0.7478(5) 0.8040(4) 0.63929(19) 0.0720 1.0000 Uani . . . . . . .
C8 C 0.7908(6) 0.8522(5) 0.5473(2) 0.0818 1.0000 Uani . . . . . . .
N9 N 1.2391(6) 0.7309(5) 0.78885(18) 0.0908 1.0000 Uani . . . . . . .
C10 C 1.0617(6) 1.0487(4) 0.60805(19) 0.0663 1.0000 Uani . . . . . . .
C11 C 0.8468(6) 0.7174(5) 0.53026(19) 0.0772 1.0000 Uani . . . . . . .
C12 C 0.8632(6) 0.7416(5) 0.68455(19) 0.0790 1.0000 Uani . . . . . . .
C13 C 0.8840(5) 1.0107(4) 0.6167(2) 0.0791 1.0000 Uani . . . . . . .
C14 C 0.9491(6) 0.5537(4) 0.6313(2) 0.0773 1.0000 Uani . . . . . . .
C15 C 1.1215(7) 1.1729(5) 0.6230(3) 0.0988 1.0000 Uani . . . . . . .
C16 C 1.2248(6) 0.7328(5) 0.7369(2) 0.0804 1.0000 Uani . . . . . . .
C17 C 1.3017(8) 0.8289(6) 0.7095(2) 0.0978 1.0000 Uani . . . . . . .
C18 C 1.0426(6) 0.5571(4) 0.5828(2) 0.0759 1.0000 Uani . . . . . . .
C19 C 1.3303(8) 0.8270(7) 0.8140(2) 0.0972 1.0000 Uani . . . . . . .
C20 C 1.1235(7) 0.6210(5) 0.7101(2) 0.0974 1.0000 Uani . . . . . . .
C21 C 1.4086(7) 0.9272(6) 0.7902(3) 0.0939 1.0000 Uani . . . . . . .
C22 C 1.3142(6) 0.9981(6) 0.5769(2) 0.0848 1.0000 Uani . . . . . . .
C23 C 1.3820(7) 1.1182(7) 0.5907(3) 0.1061 1.0000 Uani . . . . . . .
C24 C 1.2836(9) 1.2080(6) 0.6141(3) 0.1223 1.0000 Uani . . . . . . .
C25 C 1.3931(7) 0.9280(6) 0.7364(3) 0.1006 1.0000 Uani . . . . . . .
Cl1 Cl 0.29003(15) 0.68849(12) 0.47530(5) 0.0863 1.0000 Uani . . . . . . .
O2 O 0.4830(4) 0.5316(4) 0.57587(14) 0.0974 1.0000 Uani . . . . . . .
H71 H 0.6731 0.8660 0.6548 0.0886 1.0000 Uiso R . . . . . .
H72 H 0.6772 0.7357 0.6198 0.0888 1.0000 Uiso R . . . . . .
H81 H 0.6694 0.8609 0.5402 0.0977 1.0000 Uiso R . . . . . .
H82 H 0.8450 0.9190 0.5267 0.0978 1.0000 Uiso R . . . . . .
H111 H 0.7702 0.6520 0.5422 0.0929 1.0000 Uiso R . . . . . .
H112 H 0.8479 0.7155 0.4923 0.0926 1.0000 Uiso R . . . . . .
H121 H 0.7981 0.6835 0.7051 0.0982 1.0000 Uiso R . . . . . .
H122 H 0.9081 0.8140 0.7069 0.0975 1.0000 Uiso R . . . . . .
H131 H 0.8718 1.0226 0.6540 0.0948 1.0000 Uiso R . . . . . .
H132 H 0.8060 1.0707 0.5970 0.0949 1.0000 Uiso R . . . . . .
H141 H 0.9709 0.4695 0.6488 0.0939 1.0000 Uiso R . . . . . .
H142 H 0.8282 0.5627 0.6205 0.0940 1.0000 Uiso R . . . . . .
H151 H 1.0530 1.2319 0.6389 0.1161 1.0000 Uiso R . . . . . .
H171 H 1.2918 0.8267 0.6726 0.1151 1.0000 Uiso R . . . . . .
H181 H 1.1620 0.5443 0.5930 0.0948 1.0000 Uiso R . . . . . .
H182 H 1.0009 0.4868 0.5593 0.0952 1.0000 Uiso R . . . . . .
H191 H 1.3395 0.8250 0.8509 0.1140 1.0000 Uiso R . . . . . .
H201 H 1.0632 0.5737 0.7357 0.1167 1.0000 Uiso R . . . . . .
H202 H 1.2030 0.5611 0.6952 0.1170 1.0000 Uiso R . . . . . .
H211 H 1.4674 0.9940 0.8099 0.1109 1.0000 Uiso R . . . . . .
H221 H 1.3804 0.9367 0.5607 0.1003 1.0000 Uiso R . . . . . .
H231 H 1.4917 1.1387 0.5836 0.1269 1.0000 Uiso R . . . . . .
H241 H 1.3254 1.2931 0.6232 0.1418 1.0000 Uiso R . . . . . .
H251 H 1.4426 0.9951 0.7179 0.1188 1.0000 Uiso R . . . . . .
H3 H 0.5395 0.4709 0.5643 0.1430 1.0000 Uiso R . . . . . .
H10 H 0.4553 0.5919 0.5551 0.1431 1.0000 Uiso R . . . . . .
H252 H 1.0975 0.6992 0.5327 0.1024 1.0000 Uiso R . . . . . .
H1 H 1.0520 0.7512 0.5782 0.1019 1.0000 Uiso R . . . . . .

loop_
_atom_site_aniso_label
_atom_site_aniso_U_11
_atom_site_aniso_U_22
_atom_site_aniso_U_33
_atom_site_aniso_U_23
_atom_site_aniso_U_13
_atom_site_aniso_U_12
N2 0.0606(19) 0.065(2) 0.067(3) -0.0058(18) 0.0214(19) -0.0013(17)
N3 0.065(2) 0.073(2) 0.073(3) 0.005(2) 0.014(2) -0.0040(19)
N4 0.081(2) 0.065(2) 0.063(2) -0.0026(18) 0.009(2) -0.0001(19)
N5 0.069(2) 0.071(2) 0.069(2) -0.0140(19) 0.0296(19) -0.0067(18)
C7 0.063(3) 0.080(3) 0.077(3) -0.011(3) 0.024(2) -0.002(2)
C8 0.066(3) 0.102(4) 0.077(4) -0.004(3) 0.005(3) 0.009(3)
N9 0.088(3) 0.116(4) 0.068(3) 0.017(3) 0.002(3) 0.016(3)
C10 0.070(3) 0.053(3) 0.075(3) 0.005(2) 0.002(3) 0.004(2)
C11 0.075(3) 0.099(4) 0.059(3) -0.009(2) 0.011(3) -0.004(3)
C12 0.093(3) 0.082(3) 0.067(3) -0.006(3) 0.035(3) -0.009(3)
C13 0.075(3) 0.069(3) 0.096(4) -0.007(3) 0.027(3) 0.005(2)
C14 0.087(3) 0.063(3) 0.086(4) 0.003(3) 0.027(3) -0.007(2)
C15 0.078(3) 0.072(4) 0.143(5) -0.006(3) -0.007(4) 0.001(3)
C16 0.082(3) 0.091(4) 0.067(4) 0.018(3) 0.001(3) 0.008(3)
C17 0.120(4) 0.114(5) 0.058(3) 0.010(3) 0.005(3) -0.010(4)
C18 0.080(3) 0.058(3) 0.093(4) -0.010(2) 0.023(3) -0.003(2)
C19 0.085(4) 0.140(5) 0.065(4) 0.009(4) 0.001(3) 0.024(4)
C20 0.117(4) 0.086(4) 0.087(4) 0.020(3) -0.001(3) 0.005(3)
C21 0.079(3) 0.117(5) 0.084(4) -0.018(4) -0.003(3) 0.014(3)
C22 0.066(3) 0.099(4) 0.090(4) 0.010(3) 0.011(3) -0.004(3)
C23 0.069(3) 0.111(5) 0.135(6) 0.036(4) -0.006(4) -0.022(4)
C24 0.094(4) 0.081(4) 0.184(8) 0.009(4) -0.023(5) -0.018(4)
C25 0.098(4) 0.112(5) 0.093(5) 0.009(4) 0.012(4) -0.012(3)
Cl1 0.0842(8) 0.0918(9) 0.0882(10) 0.0132(7) 0.0367(7) 0.0095(6)
O2 0.091(2) 0.119(3) 0.082(2) -0.006(2) 0.012(2) 0.009(2)

loop_
_atom_type_symbol
_atom_type_scat_dispersion_real
_atom_type_scat_dispersion_imag
_atom_type_scat_Cromer_Mann_a1
_atom_type_scat_Cromer_Mann_b1
_atom_type_scat_Cromer_Mann_a2
_atom_type_scat_Cromer_Mann_b2
_atom_type_scat_Cromer_Mann_a3
_atom_type_scat_Cromer_Mann_b3
_atom_type_scat_Cromer_Mann_a4
_atom_type_scat_Cromer_Mann_b4
_atom_type_scat_Cromer_Mann_c
_atom_type_scat_source
C 0.0033 0.0016 2.3100 20.8439 1.0200 10.2075 1.5886 0.5687 0.8650 51.6512 0.2156 'International Tables Vol C 4.2.6.8 and 6.1.1.4'
H 0.0000 0.0000 0.4930 10.5109 0.3229 26.1257 0.1402 3.1424 0.0408 57.7998 0.0030 'International Tables Vol C 4.2.6.8 and 6.1.1.4'
N 0.0061 0.0033 12.2126 0.0057 3.1322 9.8933 2.0125 28.9975 1.1663 0.5826 -11.5290 'International Tables Vol C 4.2.6.8 and 6.1.1.4'
O 0.0106 0.0060 3.0485 13.2771 2.2868 5.7011 1.5463 0.3239 0.8670 32.9089 0.2508 'International Tables Vol C 4.2.6.8 and 6.1.1.4'
Cl 0.1484 0.1585 11.4604 0.0104 7.1964 1.1662 6.2556 18.5194 1.6455 47.7784 -9.5574 'International Tables Vol C 4.2.6.8 and 6.1.1.4'
Br -0.2901 2.4595 17.1789 2.1723 5.2358 16.5796 5.6377 0.2609 3.9851 41.4328 2.9557 'International Tables Vol C 4.2.6.8 and 6.1.1.4'

loop_
_geom_angle_atom_site_label_1
_geom_angle_site_symmetry_1
_geom_angle_atom_site_label_2
_geom_angle_site_symmetry_2
_geom_angle_atom_site_label_3
_geom_angle_site_symmetry_3
_geom_angle
_geom_angle_publ_flag
C7 . N2 . C8 . 116.5(4) yes
C7 . N2 . C13 . 115.6(4) yes
C8 . N2 . C13 . 115.0(4) yes
C10 . N3 . C22 . 116.9(4) yes
C12 . N4 . C14 . 114.1(4) yes
C12 . N4 . C20 . 112.1(4) yes
C14 . N4 . C20 . 110.5(4) yes
C11 . N5 . C18 . 116.1(3) yes
C11 . N5 . H252 . 110.5 no
C18 . N5 . H252 . 111.5 no
C11 . N5 . H1 . 109.0 no
C18 . N5 . H1 . 109.1 no
H252 . N5 . H1 . 99.5 no
N2 . C7 . C12 . 112.5(3) yes
N2 . C7 . H71 . 108.6 no
C12 . C7 . H71 . 107.5 no
N2 . C7 . H72 . 108.6 no
C12 . C7 . H72 . 111.1 no
H71 . C7 . H72 . 108.4 no
N2 . C8 . C11 . 111.0(4) yes
N2 . C8 . H81 . 110.2 no
C11 . C8 . H81 . 110.1 no
N2 . C8 . H82 . 108.7 no
C11 . C8 . H82 . 108.2 no
H81 . C8 . H82 . 108.6 no
C16 . N9 . C19 . 117.6(5) yes
N3 . C10 . C13 . 118.2(4) yes
N3 . C10 . C15 . 122.1(5) yes
C13 . C10 . C15 . 119.7(5) yes
C8 . C11 . N5 . 110.0(3) yes
C8 . C11 . H111 . 108.3 no
N5 . C11 . H111 . 108.0 no
C8 . C11 . H112 . 109.6 no
N5 . C11 . H112 . 109.4 no
H111 . C11 . H112 . 111.6 no
C7 . C12 . N4 . 113.0(4) yes
C7 . C12 . H121 . 110.1 no
N4 . C12 . H121 . 108.6 no
C7 . C12 . H122 . 106.9 no
N4 . C12 . H122 . 109.5 no
H121 . C12 . H122 . 108.8 no
C10 . C13 . N2 . 114.0(4) yes
C10 . C13 . H131 . 107.1 no
N2 . C13 . H131 . 108.3 no
C10 . C13 . H132 . 109.1 no
N2 . C13 . H132 . 109.9 no
H131 . C13 . H132 . 108.1 no
N4 . C14 . C18 . 109.9(4) yes
N4 . C14 . H141 . 111.5 no
C18 . C14 . H141 . 108.6 no
N4 . C14 . H142 . 108.6 no
C18 . C14 . H142 . 108.2 no
H141 . C14 . H142 . 109.8 no
C10 . C15 . C24 . 119.4(6) yes
C10 . C15 . H151 . 120.3 no
C24 . C15 . H151 . 120.3 no
N9 . C16 . C17 . 121.4(5) yes
N9 . C16 . C20 . 115.8(5) yes
C17 . C16 . C20 . 122.8(5) yes
C16 . C17 . C25 . 119.9(5) yes
C16 . C17 . H171 . 119.7 no
C25 . C17 . H171 . 120.5 no
C14 . C18 . N5 . 111.1(4) yes
C14 . C18 . H181 . 109.0 no
N5 . C18 . H181 . 108.1 no
C14 . C18 . H182 . 109.2 no
N5 . C18 . H182 . 109.9 no
H181 . C18 . H182 . 109.6 no
N9 . C19 . C21 . 125.1(6) yes
N9 . C19 . H191 . 117.0 no
C21 . C19 . H191 . 118.0 no
C16 . C20 . N4 . 113.1(4) yes
C16 . C20 . H201 . 109.8 no
N4 . C20 . H201 . 109.7 no
C16 . C20 . H202 . 107.6 no
N4 . C20 . H202 . 107.0 no
H201 . C20 . H202 . 109.5 no
C19 . C21 . C25 . 116.9(6) yes
C19 . C21 . H211 . 121.4 no
C25 . C21 . H211 . 121.7 no
N3 . C22 . C23 . 124.3(5) yes
N3 . C22 . H221 . 117.0 no
C23 . C22 . H221 . 118.7 no
C22 . C23 . C24 . 118.4(5) yes
C22 . C23 . H231 . 120.2 no
C24 . C23 . H231 . 121.4 no
C15 . C24 . C23 . 118.9(6) yes
C15 . C24 . H241 . 120.6 no
C23 . C24 . H241 . 120.6 no
C17 . C25 . C21 . 119.2(6) yes
C17 . C25 . H251 . 120.1 no
C21 . C25 . H251 . 120.7 no
H3 . O2 . H10 . 115.9 no

loop_
_geom_bond_atom_site_label_1
_geom_bond_site_symmetry_1
_geom_bond_atom_site_label_2
_geom_bond_site_symmetry_2
_geom_bond_distance
_geom_bond_publ_flag
N2 . C7 . 1.429(5) yes
N2 . C8 . 1.444(5) yes
N2 . C13 . 1.448(5) yes
N3 . C10 . 1.332(6) yes
N3 . C22 . 1.335(6) yes
N4 . C12 . 1.454(6) yes
N4 . C14 . 1.474(5) yes
N4 . C20 . 1.467(5) yes
N5 . C11 . 1.493(5) yes
N5 . C18 . 1.486(5) yes
N5 . H252 . 0.886 no
N5 . H1 . 0.878 no
C7 . C12 . 1.533(6) yes
C7 . H71 . 0.968 no
C7 . H72 . 0.988 no
C8 . C11 . 1.503(6) yes
C8 . H81 . 0.964 no
C8 . H82 . 0.974 no
N9 . C16 . 1.315(6) yes
N9 . C19 . 1.332(7) yes
C10 . C13 . 1.492(6) yes
C10 . C15 . 1.377(6) yes
C11 . H111 . 0.963 no
C11 . H112 . 0.966 no
C12 . H121 . 0.964 no
C12 . H122 . 0.969 no
C13 . H131 . 0.970 no
C13 . H132 . 0.967 no
C14 . C18 . 1.496(6) yes
C14 . H141 . 0.964 no
C14 . H142 . 0.974 no
C15 . C24 . 1.369(8) yes
C15 . H151 . 0.921 no
C16 . C17 . 1.367(7) yes
C16 . C20 . 1.504(7) yes
C17 . C25 . 1.375(7) yes
C17 . H171 . 0.934 no
C18 . H181 . 0.963 no
C18 . H182 . 0.964 no
C19 . C21 . 1.355(8) yes
C19 . H191 . 0.934 no
C20 . H201 . 0.967 no
C20 . H202 . 0.973 no
C21 . C25 . 1.360(8) yes
C21 . H211 . 0.934 no
C22 . C23 . 1.355(7) yes
C22 . H221 . 0.930 no
C23 . C24 . 1.365(8) yes
C23 . H231 . 0.926 no
C24 . H241 . 0.938 no
C25 . H251 . 0.929 no
O2 . H3 . 0.827 no
O2 . H10 . 0.820 no

loop_
_geom_hbond_atom_site_label_D
_geom_hbond_site_symmetry_D
_geom_hbond_atom_site_label_H
_geom_hbond_site_symmetry_H
_geom_hbond_atom_site_label_A
_geom_hbond_site_symmetry_A
_geom_hbond_angle_DHA
_geom_hbond_distance_DH
_geom_hbond_distance_HA
_geom_hbond_distance_DA
_geom_hbond_publ_flag
N5 . H1 . N3 . 144 0.88 2.26 3.016(8) yes

loop_
_cod_related_entry_id
_cod_related_entry_database
_cod_related_entry_code
1 ChemSpider 21118700
